data_7720513
loop_
_publ_author_name
'Jiang, Chennuo'
'Chen, Lianyu'
'Jin, Yujie'
'Liu, Jiyong'
'Zhang, Kang'
'Duttwyler, Simon'

_publ_section_title
;
 Monocarborane-stabilized iodonium salts enable regioselective
 B12-iodination of [CB<sub>11</sub>H<sub>12</sub>]<sup/>.
;
_journal_issue 3
_journal_name_full 'Dalton transactions (Cambridge, England : 2003)'
_journal_page_first 1109
_journal_page_last 1113
_journal_paper_doi 10.1039/d5dt02721g
_journal_volume 55
_journal_year 2026
_chemical_formula_moiety '2(C6 H15.5 B11 I0.5 N), 2(C5 H5 N)'
_chemical_formula_sum 'C22 H41 B22 I N4'
_chemical_formula_weight 726.31
_space_group_crystal_system monoclinic
_space_group_IT_number 14
_space_group_name_Hall '-P 2yn'
_space_group_name_H-M_alt 'P 1 21/n 1'
_atom_sites_solution_hydrogens geom
_atom_sites_solution_primary dual
_audit_creation_date 2024-05-11
_audit_creation_method
;
Olex2 1.5
(compiled 2022.04.07 svn.rca3783a0 for OlexSys, GUI svn.r6498)
;
_audit_update_record
;
2025-07-14 deposited with the CCDC.	2025-12-23 downloaded from the CCDC.
;
_cell_angle_alpha 90
_cell_angle_beta 99.8460(10)
_cell_angle_gamma 90
_cell_formula_units_Z 2
_cell_length_a 7.0340(3)
_cell_length_b 16.9143(6)
_cell_length_c 15.5499(5)
_cell_measurement_reflns_used 9906
_cell_measurement_temperature 170.00
_cell_measurement_theta_max 60.680
_cell_measurement_theta_min 3.386
_cell_volume 1822.80(12)
_computing_cell_refinement 'SAINT V8.40B (Bruker Nano, Inc., 2019)'
_computing_data_collection 'Bruker Instrument Service vV6.2.14'
_computing_data_reduction 'SAINT V8.40B (Bruker Nano, Inc., 2019)'
_computing_molecular_graphics 'Olex2 1.5 (Dolomanov et al., 2009)'
_computing_publication_material 'Olex2 1.5 (Dolomanov et al., 2009)'
_computing_structure_refinement 'SHELXL 2019/2 (Sheldrick, 2015)'
_computing_structure_solution 'SHELXT 2018/2 (Sheldrick, 2018)'
_diffrn_ambient_temperature 170.00
_diffrn_measured_fraction_theta_full 0.999
_diffrn_measured_fraction_theta_max 0.997
_diffrn_measurement_device_type 'zju Bruker D8 Venture'
_diffrn_measurement_method '\w and \f scans'
_diffrn_radiation_type GaK\a
_diffrn_radiation_wavelength 1.34139
_diffrn_reflns_av_R_equivalents 0.0382
_diffrn_reflns_av_unetI/netI 0.0335
_diffrn_reflns_Laue_measured_fraction_full 0.999
_diffrn_reflns_Laue_measured_fraction_max 0.997
_diffrn_reflns_limit_h_max 9
_diffrn_reflns_limit_h_min -9
_diffrn_reflns_limit_k_max 20
_diffrn_reflns_limit_k_min -21
_diffrn_reflns_limit_l_max 20
_diffrn_reflns_limit_l_min -17
_diffrn_reflns_number 19520
_diffrn_reflns_point_group_measured_fraction_full 0.999
_diffrn_reflns_point_group_measured_fraction_max 0.997
_diffrn_reflns_theta_full 53.594
_diffrn_reflns_theta_max 60.740
_diffrn_reflns_theta_min 3.386
_diffrn_source_current 3.57
_diffrn_source_power 0.24954300000000001
_diffrn_source_voltage 69.9
_exptl_absorpt_coefficient_mu 4.834
_exptl_absorpt_correction_T_max 0.7519
_exptl_absorpt_correction_T_min 0.6073
_exptl_absorpt_correction_type multi-scan
_exptl_absorpt_process_details
;
SADABS-2016/2 (Bruker,2016/2) was used for absorption correction.
wR2(int) was 0.1009 before and 0.0536 after correction.
The Ratio of minimum to maximum transmission is 0.8077.
The \l/2 correction factor is Not present.
;
_exptl_crystal_colour colourless
_exptl_crystal_colour_primary colourless
_exptl_crystal_density_diffrn 1.323
_exptl_crystal_description block
_exptl_crystal_F_000 728
_exptl_crystal_size_max 0.05
_exptl_crystal_size_mid 0.03
_exptl_crystal_size_min 0.02
_refine_diff_density_max 1.096
_refine_diff_density_min -0.419
_refine_diff_density_rms 0.067
_refine_ls_extinction_method none
_refine_ls_goodness_of_fit_ref 1.079
_refine_ls_hydrogen_treatment constr
_refine_ls_matrix_type full
_refine_ls_number_parameters 251
_refine_ls_number_reflns 4179
_refine_ls_number_restraints 375
_refine_ls_restrained_S_all 1.066
_refine_ls_R_factor_all 0.0575
_refine_ls_R_factor_gt 0.0493
_refine_ls_shift/su_max 0.000
_refine_ls_shift/su_mean 0.000
_refine_ls_structure_factor_coef Fsqd
_refine_ls_weighting_details 'w=1/[\s^2^(Fo^2^)+(0.0534P)^2^+2.4493P] where P=(Fo^2^+2Fc^2^)/3'
_refine_ls_weighting_scheme calc
_refine_ls_wR_factor_gt 0.1324
_refine_ls_wR_factor_ref 0.1364
_reflns_Friedel_coverage 0.000
_reflns_number_gt 3582
_reflns_number_total 4179
_reflns_threshold_expression 'I > 2\s(I)'
_cod_data_source_file d5dt02721g2.cif
_cod_data_source_block 240506_py_1
_cod_database_code 7720513
_shelx_shelxl_version_number 2019/2
_shelx_space_group_comment
;
The symmetry employed for this shelxl refinement is uniquely defined
by the following loop, which should always be used as a source of
symmetry information in preference to the above space-group names.
They are only intended as comments.
;
_shelx_estimated_absorpt_t_max 0.910
_shelx_estimated_absorpt_t_min 0.794
_olex2_refinement_description
;
1. Fixed Uiso
 At 1.2 times of:
  All B(H) groups, All C(H) groups, All N(H) groups
2. Restrained distances
 N2-C11 \\sim N2A-C11A
 with sigma of 0.02
 N2-C7 \\sim N2A-C7A
 with sigma of 0.02
 C11-C7 \\sim C11A-C7A
 with sigma of 0.04
 C10-C8 \\sim C10A-C8A
 with sigma of 0.04
 C11-C10 \\sim C11A-C10A
 with sigma of 0.02
 C9-C7 \\sim C9A-C7A
 with sigma of 0.04
 C10-C9 \\sim C10A-C9A
 with sigma of 0.02
 C9-C8 \\sim C9A-C8A
 with sigma of 0.02
 C11-C9 \\sim C11A-C9A
 with sigma of 0.04
 C8-C7 \\sim C8A-C7A
 with sigma of 0.02
 N2-C10 \\sim N2A-C10A
 with sigma of 0.04
 N2-C8 \\sim N2A-C8A
 with sigma of 0.04
3. Uiso/Uaniso restraints and constraints
N2 \\sim C11 \\sim C7 \\sim H11A \\sim C10 \\sim C8 \\sim H7A \\sim H10A \\sim
C9 \\sim H8A \\sim H9A \\sim N2A \\sim C11A \\sim C7A \\sim H11B \\sim C10A
\\sim C8A \\sim H7AA \\sim H10B \\sim C9A \\sim H8AA \\sim H9AA: within 2A with
sigma of 0.02 and sigma for terminal atoms of 0.04 within 2A
Uanis(N2A) = Uanis(N2)
4. Others
 Sof(N2A)=Sof(C11A)=Sof(H11B)=Sof(C10A)=Sof(H10B)=Sof(C9A)=Sof(H9AA)=Sof(C8A)=
 Sof(H8AA)=Sof(C7A)=Sof(H7AA)=1-FVAR(1)
 Sof(N2)=Sof(C11)=Sof(H11A)=Sof(C10)=Sof(H10A)=Sof(C9)=Sof(H9A)=Sof(C8)=
 Sof(H8A)=Sof(C7)=Sof(H7A)=FVAR(1)
 Fixed Sof: I1(0.5) H1A(0.5)
5.a Aromatic/amide H refined with riding coordinates:
 N1(H1), C3(H3), C4(H4), C5(H5), C6(H6), C11(H11A), C10(H10A), C9(H9A),
 C8(H8A), C7(H7A), C11A(H11B), C10A(H10B), C9A(H9AA), C8A(H8AA), C7A(H7AA)
5.b Fitted hexagon refined as free rotating group:
 N2(C11,C10,C9,C8,C7), N2A(C11A,C10A,C9A,C8A,C7A)
5.c Boron cage BH refined with riding coordinates:
 B1(H1A), B2(H2), B3(H3A), B4(H4A), B5(H5A), B6(H6A), B7(H7), B8(H8), B9(H9),
 B10(H10), B11(H11)
;
_olex2_submission_special_instructions 'No special instructions were received'

loop_
_space_group_symop_operation_xyz
'x, y, z'
'-x+1/2, y+1/2, -z+1/2'
'-x, -y, -z'
'x-1/2, -y-1/2, z-1/2'

loop_
_atom_site_label
_atom_site_type_symbol
_atom_site_fract_x
_atom_site_fract_y
_atom_site_fract_z
_atom_site_U_iso_or_equiv
_atom_site_adp_type
_atom_site_occupancy
_atom_site_site_symmetry_order
_atom_site_calc_flag
_atom_site_refinement_flags_posn
_atom_site_refinement_flags_adp
_atom_site_refinement_flags_occupancy
_atom_site_disorder_assembly
_atom_site_disorder_group
I1 I 0.92532(6) 0.22074(2) 0.63385(2) 0.04130(14) Uani 0.5 1 d . . P A 1
N1 N 0.7222(4) 0.09401(17) 1.21455(18) 0.0490(7) Uani 1 1 d . . . . .
H1 H 0.705596 0.083212 1.268128 0.059 Uiso 1 1 calc R U . . .
C1 C 0.8061(4) 0.14720(18) 0.9552(2) 0.0372(6) Uani 1 1 d . . . . .
B1 B 0.8815(6) 0.1851(2) 0.7600(3) 0.0471(8) Uani 1 1 d . . . . .
H1A H 0.907525 0.198357 0.692354 0.056 Uiso 0.5 1 calc R U P A 2
C2 C 0.7747(4) 0.12973(19) 1.0462(2) 0.0407(7) Uani 1 1 d . . . . .
B2 B 0.7565(6) 0.0983(2) 0.7829(2) 0.0444(8) Uani 1 1 d . . . . .
H2 H 0.700266 0.053919 0.731275 0.053 Uiso 1 1 calc R U . . .
C3 C 0.6044(5) 0.0952(3) 1.0632(2) 0.0619(10) Uani 1 1 d . . . . .
H3 H 0.502905 0.083447 1.016316 0.074 Uiso 1 1 calc R U . . .
B3 B 0.6469(5) 0.1931(2) 0.7873(3) 0.0462(8) Uani 1 1 d . . . . .
H3A H 0.518101 0.211203 0.738515 0.055 Uiso 1 1 calc R U . . .
C4 C 0.5833(6) 0.0781(3) 1.1477(2) 0.0639(11) Uani 1 1 d . . . . .
H4 H 0.467086 0.054364 1.158330 0.077 Uiso 1 1 calc R U . . .
B4 B 0.8320(6) 0.2618(2) 0.8306(3) 0.0486(9) Uani 1 1 d . . . . .
H4A H 0.824728 0.325462 0.810661 0.058 Uiso 1 1 calc R U . . .
C5 C 0.8861(5) 0.1262(2) 1.2006(2) 0.0507(8) Uani 1 1 d . . . . .
H5 H 0.984822 0.136738 1.249077 0.061 Uiso 1 1 calc R U . . .
B5 B 1.0564(5) 0.2094(2) 0.8524(3) 0.0454(8) Uani 1 1 d . . . . .
H5A H 1.196739 0.238514 0.846589 0.054 Uiso 1 1 calc R U . . .
C6 C 0.9173(5) 0.1448(2) 1.1186(2) 0.0477(8) Uani 1 1 d . . . . .
H6 H 1.036139 0.168052 1.110784 0.057 Uiso 1 1 calc R U . . .
B6 B 1.0091(5) 0.1081(2) 0.8236(3) 0.0451(8) Uani 1 1 d . . . . .
H6A H 1.118788 0.070281 0.798811 0.054 Uiso 1 1 calc R U . . .
B7 B 0.8524(5) 0.0692(2) 0.8913(2) 0.0400(7) Uani 1 1 d . . . . .
H7 H 0.858017 0.005913 0.912662 0.048 Uiso 1 1 calc R U . . .
B8 B 0.6305(5) 0.1223(2) 0.8686(2) 0.0416(8) Uani 1 1 d . . . . .
H8 H 0.489962 0.093579 0.874770 0.050 Uiso 1 1 calc R U . . .
B9 B 0.6765(5) 0.2223(2) 0.8980(3) 0.0444(8) Uani 1 1 d . . . . .
H9 H 0.567057 0.259443 0.923797 0.053 Uiso 1 1 calc R U . . .
B10 B 0.9294(5) 0.2320(2) 0.9382(3) 0.0423(8) Uani 1 1 d . . . . .
H10 H 0.986181 0.275678 0.990462 0.051 Uiso 1 1 calc R U . . .
B11 B 1.0376(5) 0.1376(2) 0.9334(2) 0.0401(7) Uani 1 1 d . . . . .
H11 H 1.165511 0.119063 0.982433 0.048 Uiso 1 1 calc R U . . .
N2 N 0.722(2) 0.0354(4) 1.3704(4) 0.0520(8) Uani 0.594(15) 1 d DG U P B 1
C11 C 0.7421(16) 0.0713(4) 1.4519(5) 0.0511(17) Uani 0.594(15) 1 d DG U P B 1
H11A H 0.747656 0.127310 1.456427 0.061 Uiso 0.594(15) 1 calc R U P B 1
C10 C 0.7542(10) 0.0253(6) 1.5267(3) 0.0538(19) Uani 0.594(15) 1 d DG U P B 1
H10A H 0.768155 0.049879 1.582382 0.065 Uiso 0.594(15) 1 calc R U P B 1
C9 C 0.7461(9) -0.0566(5) 1.5201(4) 0.059(2) Uani 0.594(15) 1 d DG U P B 1
H9A H 0.754396 -0.088038 1.571213 0.071 Uiso 0.594(15) 1 calc R U P B 1
C8 C 0.7257(10) -0.0925(4) 1.4386(6) 0.0594(19) Uani 0.594(15) 1 d DG U P B 1
H8A H 0.720136 -0.148524 1.434090 0.071 Uiso 0.594(15) 1 calc R U P B 1
C7 C 0.7135(16) -0.0465(5) 1.3638(4) 0.061(2) Uani 0.594(15) 1 d DG U P B 1
H7A H 0.699636 -0.071095 1.308134 0.073 Uiso 0.594(15) 1 calc R U P B 1
N2A N 0.713(3) 0.0382(7) 1.3736(5) 0.0520(8) Uani 0.406(15) 1 d DG U P B 2
C11A C 0.731(3) 0.0910(6) 1.4429(7) 0.063(3) Uani 0.406(15) 1 d DG U P B 2
H11B H 0.726743 0.146347 1.432116 0.075 Uiso 0.406(15) 1 calc R U P B 2
C10A C 0.7553(16) 0.0630(8) 1.5281(6) 0.060(3) Uani 0.406(15) 1 d DG U P B 2
H10B H 0.767404 0.099099 1.575530 0.072 Uiso 0.406(15) 1 calc R U P B 2
C9A C 0.7616(14) -0.0179(9) 1.5439(6) 0.062(3) Uani 0.406(15) 1 d DG U P B 2
H9AA H 0.778130 -0.037124 1.602172 0.075 Uiso 0.406(15) 1 calc R U P B 2
C8A C 0.7438(16) -0.0708(6) 1.4746(9) 0.060(3) Uani 0.406(15) 1 d DG U P B 2
H8AA H 0.748195 -0.126099 1.485400 0.072 Uiso 0.406(15) 1 calc R U P B 2
C7A C 0.720(2) -0.0427(6) 1.3894(7) 0.051(2) Uani 0.406(15) 1 d DG U P B 2
H7AA H 0.707533 -0.078853 1.341985 0.061 Uiso 0.406(15) 1 calc R U P B 2

loop_
_atom_site_aniso_label
_atom_site_aniso_U_11
_atom_site_aniso_U_22
_atom_site_aniso_U_33
_atom_site_aniso_U_23
_atom_site_aniso_U_13
_atom_site_aniso_U_12
I1 0.0458(2) 0.0438(2) 0.0346(2) 0.00792(15) 0.00776(15) -0.00208(16)
N1 0.0559(17) 0.0499(16) 0.0408(14) 0.0001(12) 0.0070(12) -0.0070(13)
C1 0.0296(13) 0.0384(15) 0.0421(16) -0.0012(12) 0.0020(11) 0.0007(11)
B1 0.046(2) 0.049(2) 0.045(2) 0.0063(16) 0.0025(15) -0.0047(16)
C2 0.0371(15) 0.0408(16) 0.0429(16) -0.0038(13) 0.0036(12) -0.0007(12)
B2 0.0471(19) 0.046(2) 0.0384(18) 0.0007(15) 0.0023(15) -0.0026(16)
C3 0.0416(18) 0.096(3) 0.0463(19) -0.0053(19) 0.0029(15) -0.0177(19)
B3 0.0393(18) 0.046(2) 0.049(2) 0.0065(16) -0.0032(15) 0.0000(15)
C4 0.051(2) 0.092(3) 0.049(2) -0.002(2) 0.0092(16) -0.022(2)
B4 0.0433(19) 0.041(2) 0.059(2) 0.0072(17) 0.0016(17) 0.0012(15)
C5 0.054(2) 0.054(2) 0.0409(17) -0.0017(15) -0.0015(14) -0.0117(16)
B5 0.0366(17) 0.049(2) 0.051(2) 0.0041(16) 0.0058(15) -0.0021(15)
C6 0.0427(17) 0.056(2) 0.0433(17) -0.0013(15) 0.0031(13) -0.0127(14)
B6 0.0417(19) 0.048(2) 0.047(2) 0.0030(16) 0.0099(15) 0.0058(15)
B7 0.0395(17) 0.0395(18) 0.0400(18) -0.0017(14) 0.0038(14) 0.0009(14)
B8 0.0347(16) 0.047(2) 0.0404(18) -0.0005(15) -0.0013(14) -0.0046(14)
B9 0.0328(16) 0.0427(18) 0.055(2) 0.0014(16) 0.0003(15) 0.0052(14)
B10 0.0340(16) 0.0388(18) 0.052(2) -0.0034(15) 0.0029(14) -0.0012(13)
B11 0.0286(15) 0.0433(19) 0.0468(19) -0.0004(15) 0.0020(13) 0.0051(13)
N2 0.0474(18) 0.0605(18) 0.0493(16) 0.0039(14) 0.0115(13) 0.0017(14)
C11 0.046(3) 0.058(4) 0.050(4) 0.004(3) 0.010(3) 0.008(3)
C10 0.050(3) 0.064(5) 0.048(3) 0.012(4) 0.012(3) 0.010(4)
C9 0.061(3) 0.064(5) 0.057(4) 0.011(4) 0.022(3) -0.002(3)
C8 0.062(4) 0.068(4) 0.052(4) 0.002(3) 0.022(3) -0.004(3)
C7 0.061(4) 0.070(4) 0.057(4) 0.008(3) 0.025(4) -0.012(3)
N2A 0.0474(18) 0.0605(18) 0.0493(16) 0.0039(14) 0.0115(13) 0.0017(14)
C11A 0.056(5) 0.083(6) 0.049(5) 0.015(5) 0.005(4) 0.013(5)
C10A 0.058(5) 0.072(6) 0.054(5) 0.022(5) 0.020(4) 0.020(5)
C9A 0.062(5) 0.072(6) 0.057(5) 0.023(5) 0.022(4) 0.023(5)
C8A 0.062(5) 0.067(5) 0.059(6) 0.018(5) 0.033(5) 0.014(4)
C7A 0.050(4) 0.057(5) 0.053(5) 0.004(4) 0.030(4) 0.012(4)

loop_
_atom_type_symbol
_atom_type_description
_atom_type_scat_dispersion_real
_atom_type_scat_dispersion_imag
_atom_type_scat_source
C C 0.0137 0.0067 'International Tables Vol C Tables 4.2.6.8 and 6.1.1.4'
H H 0.0000 0.0000 'International Tables Vol C Tables 4.2.6.8 and 6.1.1.4'
B B 0.0070 0.0029 'International Tables Vol C Tables 4.2.6.8 and 6.1.1.4'
I I 0.0030 5.4350 'International Tables Vol C Tables 4.2.6.8 and 6.1.1.4'
N N 0.0241 0.0134 'International Tables Vol C Tables 4.2.6.8 and 6.1.1.4'

loop_
_geom_angle_atom_site_label_1
_geom_angle_atom_site_label_2
_geom_angle_atom_site_label_3
_geom_angle
_geom_angle_site_symmetry_1
_geom_angle_site_symmetry_3
_geom_angle_publ_flag
C4 N1 H1 120.0 . . ?
C5 N1 H1 120.0 . . ?
C5 N1 C4 120.0(3) . . ?
C2 C1 B7 117.9(3) . . ?
C2 C1 B8 119.4(2) . . ?
C2 C1 B9 118.9(3) . . ?
C2 C1 B10 118.0(3) . . ?
C2 C1 B11 117.6(2) . . ?
B7 C1 B8 62.6(2) . . ?
B7 C1 B9 113.8(2) . . ?
B7 C1 B10 113.7(2) . . ?
B7 C1 B11 62.3(2) . . ?
B8 C1 B9 61.9(2) . . ?
B8 C1 B10 113.4(2) . . ?
B8 C1 B11 113.5(2) . . ?
B9 C1 B10 62.7(2) . . ?
B9 C1 B11 113.7(2) . . ?
B10 C1 B11 62.0(2) . . ?
B2 B1 I1 125.0(2) . . ?
B2 B1 H1A 121.3 . . ?
B2 B1 B6 60.3(2) . . ?
B3 B1 I1 119.1(2) . . ?
B3 B1 H1A 121.1 . . ?
B3 B1 B2 60.3(2) . . ?
B3 B1 B6 108.8(3) . . ?
B4 B1 I1 116.1(2) . . ?
B4 B1 H1A 121.1 . . ?
B4 B1 B2 108.9(3) . . ?
B4 B1 B3 60.5(2) . . ?
B4 B1 B5 60.7(2) . . ?
B4 B1 B6 108.9(3) . . ?
B5 B1 I1 119.5(2) . . ?
B5 B1 H1A 120.8 . . ?
B5 B1 B2 109.1(3) . . ?
B5 B1 B3 109.4(3) . . ?
B5 B1 B6 60.4(2) . . ?
B6 B1 I1 125.5(3) . . ?
B6 B1 H1A 121.3 . . ?
C3 C2 C1 122.0(3) . . ?
C6 C2 C1 121.6(3) . . ?
C6 C2 C3 116.4(3) . . ?
B1 B2 H2 122.4 . . ?
B1 B2 B3 59.9(2) . . ?
B1 B2 B6 59.9(2) . . ?
B3 B2 H2 121.8 . . ?
B3 B2 B6 108.2(3) . . ?
B6 B2 H2 121.6 . . ?
B7 B2 B1 107.3(3) . . ?
B7 B2 H2 121.7 . . ?
B7 B2 B3 108.0(3) . . ?
B7 B2 B6 59.8(2) . . ?
B8 B2 B1 106.9(3) . . ?
B8 B2 H2 122.1 . . ?
B8 B2 B3 59.3(2) . . ?
B8 B2 B6 107.9(3) . . ?
B8 B2 B7 60.4(2) . . ?
C2 C3 H3 119.9 . . ?
C4 C3 C2 120.2(3) . . ?
C4 C3 H3 119.9 . . ?
B1 B3 B2 59.9(2) . . ?
B1 B3 H3A 122.4 . . ?
B1 B3 B4 59.6(2) . . ?
B2 B3 H3A 121.7 . . ?
B2 B3 B4 107.8(3) . . ?
B4 B3 H3A 122.0 . . ?
B8 B3 B1 107.3(3) . . ?
B8 B3 B2 59.9(2) . . ?
B8 B3 H3A 121.9 . . ?
B8 B3 B4 107.7(3) . . ?
B8 B3 B9 60.1(2) . . ?
B9 B3 B1 107.1(3) . . ?
B9 B3 B2 107.9(3) . . ?
B9 B3 H3A 122.0 . . ?
B9 B3 B4 59.7(2) . . ?
N1 C4 C3 121.3(3) . . ?
N1 C4 H4 119.4 . . ?
C3 C4 H4 119.4 . . ?
B1 B4 B3 59.9(2) . . ?
B1 B4 H4A 122.4 . . ?
B1 B4 B5 59.7(2) . . ?
B3 B4 H4A 121.7 . . ?
B3 B4 B5 108.2(3) . . ?
B5 B4 H4A 121.6 . . ?
B9 B4 B1 107.3(3) . . ?
B9 B4 B3 59.6(2) . . ?
B9 B4 H4A 121.6 . . ?
B9 B4 B5 108.4(3) . . ?
B10 B4 B1 107.0(3) . . ?
B10 B4 B3 108.1(3) . . ?
B10 B4 H4A 121.8 . . ?
B10 B4 B5 59.6(2) . . ?
B10 B4 B9 60.7(2) . . ?
N1 C5 H5 119.0 . . ?
N1 C5 C6 122.0(3) . . ?
C6 C5 H5 119.0 . . ?
B1 B5 B4 59.6(2) . . ?
B1 B5 H5A 122.4 . . ?
B1 B5 B6 60.0(2) . . ?
B4 B5 H5A 121.9 . . ?
B6 B5 B4 107.8(3) . . ?
B6 B5 H5A 122.0 . . ?
B10 B5 B1 106.9(3) . . ?
B10 B5 B4 59.6(2) . . ?
B10 B5 H5A 122.1 . . ?
B10 B5 B6 107.4(3) . . ?
B10 B5 B11 60.2(2) . . ?
B11 B5 B1 106.9(3) . . ?
B11 B5 B4 107.6(3) . . ?
B11 B5 H5A 122.2 . . ?
B11 B5 B6 59.2(2) . . ?
C2 C6 H6 119.9 . . ?
C5 C6 C2 120.1(3) . . ?
C5 C6 H6 119.9 . . ?
B1 B6 B2 59.8(2) . . ?
B1 B6 B5 59.6(2) . . ?
B1 B6 H6A 122.5 . . ?
B2 B6 H6A 121.7 . . ?
B5 B6 B2 108.0(3) . . ?
B5 B6 H6A 121.6 . . ?
B7 B6 B1 107.2(3) . . ?
B7 B6 B2 59.7(2) . . ?
B7 B6 B5 108.3(3) . . ?
B7 B6 H6A 121.7 . . ?
B11 B6 B1 107.2(3) . . ?
B11 B6 B2 108.1(3) . . ?
B11 B6 B5 59.9(2) . . ?
B11 B6 H6A 121.7 . . ?
B11 B6 B7 60.5(2) . . ?
C1 B7 B2 105.0(2) . . ?
C1 B7 B6 104.9(3) . . ?
C1 B7 H7 124.3 . . ?
C1 B7 B8 58.78(19) . . ?
C1 B7 B11 59.15(19) . . ?
B2 B7 B6 60.5(2) . . ?
B2 B7 H7 122.3 . . ?
B2 B7 B8 59.6(2) . . ?
B2 B7 B11 107.8(3) . . ?
B6 B7 H7 122.4 . . ?
B6 B7 B8 107.9(3) . . ?
B6 B7 B11 59.2(2) . . ?
B8 B7 H7 121.7 . . ?
B11 B7 H7 121.7 . . ?
B11 B7 B8 107.9(2) . . ?
C1 B8 B2 105.2(2) . . ?
C1 B8 B3 105.7(3) . . ?
C1 B8 B7 58.66(18) . . ?
C1 B8 H8 124.4 . . ?
C1 B8 B9 59.10(19) . . ?
B2 B8 B7 60.0(2) . . ?
B2 B8 H8 121.9 . . ?
B3 B8 B2 60.8(2) . . ?
B3 B8 B7 108.8(3) . . ?
B3 B8 H8 121.6 . . ?
B3 B8 B9 60.2(2) . . ?
B7 B8 H8 121.4 . . ?
B9 B8 B2 108.8(3) . . ?
B9 B8 B7 108.3(2) . . ?
B9 B8 H8 121.1 . . ?
C1 B9 B3 105.1(3) . . ?
C1 B9 B4 105.0(2) . . ?
C1 B9 B8 59.00(19) . . ?
C1 B9 H9 124.4 . . ?
C1 B9 B10 58.69(19) . . ?
B3 B9 B4 60.7(2) . . ?
B3 B9 H9 122.1 . . ?
B3 B9 B10 108.1(3) . . ?
B4 B9 H9 122.1 . . ?
B4 B9 B10 59.6(2) . . ?
B8 B9 B3 59.7(2) . . ?
B8 B9 B4 108.2(3) . . ?
B8 B9 H9 121.6 . . ?
B8 B9 B10 107.8(2) . . ?
B10 B9 H9 121.8 . . ?
C1 B10 B4 105.0(2) . . ?
C1 B10 B5 105.6(3) . . ?
C1 B10 B9 58.64(19) . . ?
C1 B10 H10 124.4 . . ?
C1 B10 B11 59.14(19) . . ?
B4 B10 B5 60.8(2) . . ?
B4 B10 B9 59.7(2) . . ?
B4 B10 H10 122.1 . . ?
B4 B10 B11 108.4(3) . . ?
B5 B10 B9 108.5(3) . . ?
B5 B10 H10 121.7 . . ?
B5 B10 B11 60.0(2) . . ?
B9 B10 H10 121.6 . . ?
B11 B10 B9 108.0(2) . . ?
B11 B10 H10 121.4 . . ?
C1 B11 B5 105.2(2) . . ?
C1 B11 B6 105.3(2) . . ?
C1 B11 B7 58.55(19) . . ?
C1 B11 B10 58.81(19) . . ?
C1 B11 H11 124.6 . . ?
B5 B11 B7 108.8(3) . . ?
B5 B11 B10 59.8(2) . . ?
B5 B11 H11 121.8 . . ?
B6 B11 B5 60.9(2) . . ?
B6 B11 B7 60.3(2) . . ?
B6 B11 B10 108.5(3) . . ?
B6 B11 H11 121.8 . . ?
B7 B11 H11 121.4 . . ?
B10 B11 B7 107.9(2) . . ?
B10 B11 H11 121.6 . . ?
C11 N2 C7 120.0 . . ?
N2 C11 H11A 120.0 . . ?
C10 C11 N2 120.0 . . ?
C10 C11 H11A 120.0 . . ?
C11 C10 H10A 120.0 . . ?
C11 C10 C9 120.0 . . ?
C9 C10 H10A 120.0 . . ?
C10 C9 H9A 120.0 . . ?
C10 C9 C8 120.0 . . ?
C8 C9 H9A 120.0 . . ?
C9 C8 H8A 120.0 . . ?
C7 C8 C9 120.0 . . ?
C7 C8 H8A 120.0 . . ?
N2 C7 H7A 120.0 . . ?
C8 C7 N2 120.0 . . ?
C8 C7 H7A 120.0 . . ?
C11A N2A C7A 120.0 . . ?
N2A C11A H11B 120.0 . . ?
N2A C11A C10A 120.0 . . ?
C10A C11A H11B 120.0 . . ?
C11A C10A H10B 120.0 . . ?
C9A C10A C11A 120.0 . . ?
C9A C10A H10B 120.0 . . ?
C10A C9A H9AA 120.0 . . ?
C10A C9A C8A 120.0 . . ?
C8A C9A H9AA 120.0 . . ?
C9A C8A H8AA 120.0 . . ?
C9A C8A C7A 120.0 . . ?
C7A C8A H8AA 120.0 . . ?
N2A C7A H7AA 120.0 . . ?
C8A C7A N2A 120.0 . . ?
C8A C7A H7AA 120.0 . . ?

loop_
_geom_bond_atom_site_label_1
_geom_bond_atom_site_label_2
_geom_bond_distance
_geom_bond_site_symmetry_2
_geom_bond_publ_flag
I1 B1 2.124(4) . ?
N1 H1 0.8800 . ?
N1 C4 1.327(5) . ?
N1 C5 1.326(5) . ?
C1 C2 1.498(4) . ?
C1 B7 1.715(5) . ?
C1 B8 1.718(4) . ?
C1 B9 1.720(5) . ?
C1 B10 1.720(5) . ?
C1 B11 1.726(4) . ?
B1 H1A 1.1200 . ?
B1 B2 1.779(5) . ?
B1 B3 1.779(6) . ?
B1 B4 1.772(6) . ?
B1 B5 1.773(5) . ?
B1 B6 1.782(5) . ?
C2 C3 1.398(5) . ?
C2 C6 1.397(4) . ?
B2 H2 1.1200 . ?
B2 B3 1.786(6) . ?
B2 B6 1.789(5) . ?
B2 B7 1.775(5) . ?
B2 B8 1.769(5) . ?
C3 H3 0.9500 . ?
C3 C4 1.379(5) . ?
B3 H3A 1.1200 . ?
B3 B4 1.789(6) . ?
B3 B8 1.759(5) . ?
B3 B9 1.769(6) . ?
C4 H4 0.9500 . ?
B4 H4A 1.1200 . ?
B4 B5 1.791(5) . ?
B4 B9 1.770(6) . ?
B4 B10 1.769(6) . ?
C5 H5 0.9500 . ?
C5 C6 1.367(5) . ?
B5 H5A 1.1200 . ?
B5 B6 1.788(6) . ?
B5 B10 1.770(5) . ?
B5 B11 1.772(5) . ?
C6 H6 0.9500 . ?
B6 H6A 1.1200 . ?
B6 B7 1.776(5) . ?
B6 B11 1.758(5) . ?
B7 H7 1.1200 . ?
B7 B8 1.783(5) . ?
B7 B11 1.780(5) . ?
B8 H8 1.1200 . ?
B8 B9 1.768(5) . ?
B9 H9 1.1200 . ?
B9 B10 1.789(5) . ?
B10 H10 1.1200 . ?
B10 B11 1.776(5) . ?
B11 H11 1.1200 . ?
N2 C11 1.3900 . ?
N2 C7 1.3900 . ?
C11 H11A 0.9500 . ?
C11 C10 1.3900 . ?
C10 H10A 0.9500 . ?
C10 C9 1.3900 . ?
C9 H9A 0.9500 . ?
C9 C8 1.3900 . ?
C8 H8A 0.9500 . ?
C8 C7 1.3900 . ?
C7 H7A 0.9500 . ?
N2A C11A 1.3900 . ?
N2A C7A 1.3900 . ?
C11A H11B 0.9500 . ?
C11A C10A 1.3900 . ?
C10A H10B 0.9500 . ?
C10A C9A 1.3900 . ?
C9A H9AA 0.9500 . ?
C9A C8A 1.3900 . ?
C8A H8AA 0.9500 . ?
C8A C7A 1.3900 . ?
C7A H7AA 0.9500 . ?

loop_
_geom_torsion_atom_site_label_1
_geom_torsion_atom_site_label_2
_geom_torsion_atom_site_label_3
_geom_torsion_atom_site_label_4
_geom_torsion
_geom_torsion_site_symmetry_1
_geom_torsion_site_symmetry_2
_geom_torsion_site_symmetry_3
_geom_torsion_site_symmetry_4
_geom_torsion_publ_flag
I1 B1 B2 B3 -106.4(3) . . . . ?
I1 B1 B2 B6 114.7(3) . . . . ?
I1 B1 B2 B7 152.5(2) . . . . ?
I1 B1 B2 B8 -144.0(3) . . . . ?
I1 B1 B3 B2 116.0(3) . . . . ?
I1 B1 B3 B4 -105.3(3) . . . . ?
I1 B1 B3 B8 154.0(2) . . . . ?
I1 B1 B3 B9 -142.8(2) . . . . ?
I1 B1 B4 B3 110.2(3) . . . . ?
I1 B1 B4 B5 -110.7(3) . . . . ?
I1 B1 B4 B9 147.7(2) . . . . ?
I1 B1 B4 B10 -148.4(2) . . . . ?
I1 B1 B5 B4 105.2(3) . . . . ?
I1 B1 B5 B6 -116.5(3) . . . . ?
I1 B1 B5 B10 142.8(2) . . . . ?
I1 B1 B5 B11 -154.0(2) . . . . ?
I1 B1 B6 B2 -113.9(3) . . . . ?
I1 B1 B6 B5 106.9(3) . . . . ?
I1 B1 B6 B7 -151.6(2) . . . . ?
I1 B1 B6 B11 144.8(2) . . . . ?
N1 C5 C6 C2 -0.2(6) . . . . ?
C1 C2 C3 C4 178.2(4) . . . . ?
C1 C2 C6 C5 -178.2(3) . . . . ?
C1 B7 B8 B2 134.9(3) . . . . ?
C1 B7 B8 B3 97.3(3) . . . . ?
C1 B7 B8 B9 33.4(2) . . . . ?
C1 B7 B11 B5 -96.7(3) . . . . ?
C1 B7 B11 B6 -134.8(3) . . . . ?
C1 B7 B11 B10 -33.3(2) . . . . ?
C1 B8 B9 B3 134.8(3) . . . . ?
C1 B8 B9 B4 96.9(3) . . . . ?
C1 B8 B9 B10 33.9(2) . . . . ?
C1 B9 B10 B4 135.1(3) . . . . ?
C1 B9 B10 B5 97.4(3) . . . . ?
C1 B9 B10 B11 33.9(2) . . . . ?
C1 B10 B11 B5 135.0(3) . . . . ?
C1 B10 B11 B6 97.0(3) . . . . ?
C1 B10 B11 B7 33.2(2) . . . . ?
B1 B2 B3 B4 -36.7(3) . . . . ?
B1 B2 B3 B8 -137.3(3) . . . . ?
B1 B2 B3 B9 -99.7(3) . . . . ?
B1 B2 B6 B5 36.3(3) . . . . ?
B1 B2 B6 B7 137.4(3) . . . . ?
B1 B2 B6 B11 99.7(3) . . . . ?
B1 B2 B7 C1 61.0(3) . . . . ?
B1 B2 B7 B6 -37.9(3) . . . . ?
B1 B2 B7 B8 99.9(3) . . . . ?
B1 B2 B7 B11 -0.8(3) . . . . ?
B1 B2 B8 C1 -61.9(3) . . . . ?
B1 B2 B8 B3 37.8(2) . . . . ?
B1 B2 B8 B7 -100.7(3) . . . . ?
B1 B2 B8 B9 0.1(3) . . . . ?
B1 B3 B4 B5 -36.5(3) . . . . ?
B1 B3 B4 B9 -137.6(3) . . . . ?
B1 B3 B4 B10 -99.6(3) . . . . ?
B1 B3 B8 C1 60.9(3) . . . . ?
B1 B3 B8 B2 -38.0(3) . . . . ?
B1 B3 B8 B7 -0.7(4) . . . . ?
B1 B3 B8 B9 100.1(3) . . . . ?
B1 B3 B9 C1 -61.5(3) . . . . ?
B1 B3 B9 B4 37.5(3) . . . . ?
B1 B3 B9 B8 -100.5(3) . . . . ?
B1 B3 B9 B10 0.0(3) . . . . ?
B1 B4 B5 B6 -37.2(3) . . . . ?
B1 B4 B5 B10 -137.4(3) . . . . ?
B1 B4 B5 B11 -99.7(3) . . . . ?
B1 B4 B9 C1 61.5(3) . . . . ?
B1 B4 B9 B3 -37.7(3) . . . . ?
B1 B4 B9 B8 -0.2(3) . . . . ?
B1 B4 B9 B10 100.2(3) . . . . ?
B1 B4 B10 C1 -62.1(3) . . . . ?
B1 B4 B10 B5 37.7(3) . . . . ?
B1 B4 B10 B9 -100.7(3) . . . . ?
B1 B4 B10 B11 -0.1(3) . . . . ?
B1 B5 B6 B2 -36.4(3) . . . . ?
B1 B5 B6 B7 -99.6(3) . . . . ?
B1 B5 B6 B11 -137.3(3) . . . . ?
B1 B5 B10 C1 61.1(3) . . . . ?
B1 B5 B10 B4 -37.6(3) . . . . ?
B1 B5 B10 B9 -0.4(3) . . . . ?
B1 B5 B10 B11 100.2(3) . . . . ?
B1 B5 B11 C1 -61.4(3) . . . . ?
B1 B5 B11 B6 37.9(3) . . . . ?
B1 B5 B11 B7 0.1(3) . . . . ?
B1 B5 B11 B10 -100.2(3) . . . . ?
B1 B6 B7 C1 -61.3(3) . . . . ?
B1 B6 B7 B2 37.7(3) . . . . ?
B1 B6 B7 B8 0.2(3) . . . . ?
B1 B6 B7 B11 -100.4(3) . . . . ?
B1 B6 B11 C1 61.5(3) . . . . ?
B1 B6 B11 B5 -37.7(2) . . . . ?
B1 B6 B11 B7 100.4(3) . . . . ?
B1 B6 B11 B10 -0.1(3) . . . . ?
C2 C1 B7 B2 149.7(3) . . . . ?
C2 C1 B7 B6 -147.4(3) . . . . ?
C2 C1 B7 B8 110.5(3) . . . . ?
C2 C1 B7 B11 -108.3(3) . . . . ?
C2 C1 B8 B2 -147.7(3) . . . . ?
C2 C1 B8 B3 148.9(3) . . . . ?
C2 C1 B8 B7 -108.3(3) . . . . ?
C2 C1 B8 B9 109.2(3) . . . . ?
C2 C1 B9 B3 -149.2(3) . . . . ?
C2 C1 B9 B4 147.7(3) . . . . ?
C2 C1 B9 B8 -109.9(3) . . . . ?
C2 C1 B9 B10 108.6(3) . . . . ?
C2 C1 B10 B4 -149.1(3) . . . . ?
C2 C1 B10 B5 147.6(3) . . . . ?
C2 C1 B10 B9 -110.0(3) . . . . ?
C2 C1 B10 B11 108.2(3) . . . . ?
C2 C1 B11 B5 -148.1(3) . . . . ?
C2 C1 B11 B6 148.5(3) . . . . ?
C2 C1 B11 B7 108.8(3) . . . . ?
C2 C1 B11 B10 -108.8(3) . . . . ?
C2 C3 C4 N1 0.3(7) . . . . ?
B2 B1 B3 B4 138.7(3) . . . . ?
B2 B1 B3 B8 37.9(2) . . . . ?
B2 B1 B3 B9 101.2(3) . . . . ?
B2 B1 B4 B3 -37.3(3) . . . . ?
B2 B1 B4 B5 101.8(3) . . . . ?
B2 B1 B4 B9 0.3(4) . . . . ?
B2 B1 B4 B10 64.2(3) . . . . ?
B2 B1 B5 B4 -101.4(3) . . . . ?
B2 B1 B5 B6 36.9(3) . . . . ?
B2 B1 B5 B10 -63.8(3) . . . . ?
B2 B1 B5 B11 -0.6(4) . . . . ?
B2 B1 B6 B5 -139.2(3) . . . . ?
B2 B1 B6 B7 -37.7(3) . . . . ?
B2 B1 B6 B11 -101.4(3) . . . . ?
B2 B3 B4 B1 36.9(3) . . . . ?
B2 B3 B4 B5 0.3(4) . . . . ?
B2 B3 B4 B9 -100.8(3) . . . . ?
B2 B3 B4 B10 -62.7(3) . . . . ?
B2 B3 B8 C1 98.9(3) . . . . ?
B2 B3 B8 B7 37.3(2) . . . . ?
B2 B3 B8 B9 138.1(3) . . . . ?
B2 B3 B9 C1 1.6(3) . . . . ?
B2 B3 B9 B4 100.6(3) . . . . ?
B2 B3 B9 B8 -37.4(2) . . . . ?
B2 B3 B9 B10 63.1(3) . . . . ?
B2 B6 B7 C1 -99.0(3) . . . . ?
B2 B6 B7 B8 -37.6(2) . . . . ?
B2 B6 B7 B11 -138.1(3) . . . . ?
B2 B6 B11 C1 -1.5(3) . . . . ?
B2 B6 B11 B5 -100.7(3) . . . . ?
B2 B6 B11 B7 37.3(2) . . . . ?
B2 B6 B11 B10 -63.2(3) . . . . ?
B2 B7 B8 C1 -134.9(3) . . . . ?
B2 B7 B8 B3 -37.6(3) . . . . ?
B2 B7 B8 B9 -101.5(3) . . . . ?
B2 B7 B11 C1 97.2(3) . . . . ?
B2 B7 B11 B5 0.5(3) . . . . ?
B2 B7 B11 B6 -37.6(2) . . . . ?
B2 B7 B11 B10 63.9(3) . . . . ?
B2 B8 B9 C1 -96.8(3) . . . . ?
B2 B8 B9 B3 38.0(2) . . . . ?
B2 B8 B9 B4 0.1(3) . . . . ?
B2 B8 B9 B10 -62.9(3) . . . . ?
C3 C2 C6 C5 -0.3(5) . . . . ?
B3 B1 B2 B6 -138.9(3) . . . . ?
B3 B1 B2 B7 -101.1(3) . . . . ?
B3 B1 B2 B8 -37.6(2) . . . . ?
B3 B1 B4 B5 139.1(3) . . . . ?
B3 B1 B4 B9 37.5(2) . . . . ?
B3 B1 B4 B10 101.4(3) . . . . ?
B3 B1 B5 B4 -37.2(3) . . . . ?
B3 B1 B5 B6 101.1(3) . . . . ?
B3 B1 B5 B10 0.4(4) . . . . ?
B3 B1 B5 B11 63.7(3) . . . . ?
B3 B1 B6 B2 37.1(3) . . . . ?
B3 B1 B6 B5 -102.1(3) . . . . ?
B3 B1 B6 B7 -0.6(4) . . . . ?
B3 B1 B6 B11 -64.3(3) . . . . ?
B3 B2 B6 B1 -36.8(3) . . . . ?
B3 B2 B6 B5 -0.5(4) . . . . ?
B3 B2 B6 B7 100.6(3) . . . . ?
B3 B2 B6 B11 62.9(3) . . . . ?
B3 B2 B7 C1 -2.1(3) . . . . ?
B3 B2 B7 B6 -101.0(3) . . . . ?
B3 B2 B7 B8 36.8(2) . . . . ?
B3 B2 B7 B11 -64.0(3) . . . . ?
B3 B2 B8 C1 -99.7(3) . . . . ?
B3 B2 B8 B7 -138.6(3) . . . . ?
B3 B2 B8 B9 -37.8(2) . . . . ?
B3 B4 B5 B1 36.6(3) . . . . ?
B3 B4 B5 B6 -0.6(4) . . . . ?
B3 B4 B5 B10 -100.8(3) . . . . ?
B3 B4 B5 B11 -63.1(4) . . . . ?
B3 B4 B9 C1 99.2(3) . . . . ?
B3 B4 B9 B8 37.5(2) . . . . ?
B3 B4 B9 B10 137.9(3) . . . . ?
B3 B4 B10 C1 1.1(3) . . . . ?
B3 B4 B10 B5 100.9(3) . . . . ?
B3 B4 B10 B9 -37.5(3) . . . . ?
B3 B4 B10 B11 63.1(3) . . . . ?
B3 B8 B9 C1 -134.8(3) . . . . ?
B3 B8 B9 B4 -37.9(3) . . . . ?
B3 B8 B9 B10 -100.9(3) . . . . ?
B3 B9 B10 C1 -97.1(3) . . . . ?
B3 B9 B10 B4 38.0(3) . . . . ?
B3 B9 B10 B5 0.3(3) . . . . ?
B3 B9 B10 B11 -63.2(3) . . . . ?
C4 N1 C5 C6 0.8(6) . . . . ?
B4 B1 B2 B3 37.4(3) . . . . ?
B4 B1 B2 B6 -101.5(3) . . . . ?
B4 B1 B2 B7 -63.7(3) . . . . ?
B4 B1 B2 B8 -0.2(3) . . . . ?
B4 B1 B3 B2 -138.7(3) . . . . ?
B4 B1 B3 B8 -100.8(3) . . . . ?
B4 B1 B3 B9 -37.5(3) . . . . ?
B4 B1 B5 B6 138.3(3) . . . . ?
B4 B1 B5 B10 37.6(3) . . . . ?
B4 B1 B5 B11 100.8(3) . . . . ?
B4 B1 B6 B2 101.4(3) . . . . ?
B4 B1 B6 B5 -37.8(3) . . . . ?
B4 B1 B6 B7 63.7(3) . . . . ?
B4 B1 B6 B11 0.1(4) . . . . ?
B4 B3 B8 C1 -1.9(3) . . . . ?
B4 B3 B8 B2 -100.7(3) . . . . ?
B4 B3 B8 B7 -63.5(3) . . . . ?
B4 B3 B8 B9 37.3(3) . . . . ?
B4 B3 B9 C1 -98.9(3) . . . . ?
B4 B3 B9 B8 -138.0(3) . . . . ?
B4 B3 B9 B10 -37.5(2) . . . . ?
B4 B5 B6 B1 37.1(3) . . . . ?
B4 B5 B6 B2 0.7(4) . . . . ?
B4 B5 B6 B7 -62.5(3) . . . . ?
B4 B5 B6 B11 -100.3(3) . . . . ?
B4 B5 B10 C1 98.7(3) . . . . ?
B4 B5 B10 B9 37.2(3) . . . . ?
B4 B5 B10 B11 137.8(3) . . . . ?
B4 B5 B11 C1 1.4(3) . . . . ?
B4 B5 B11 B6 100.6(3) . . . . ?
B4 B5 B11 B7 62.8(3) . . . . ?
B4 B5 B11 B10 -37.4(3) . . . . ?
B4 B9 B10 C1 -135.1(3) . . . . ?
B4 B9 B10 B5 -37.7(3) . . . . ?
B4 B9 B10 B11 -101.2(3) . . . . ?
B4 B10 B11 C1 -96.8(3) . . . . ?
B4 B10 B11 B5 38.2(3) . . . . ?
B4 B10 B11 B6 0.2(3) . . . . ?
B4 B10 B11 B7 -63.6(3) . . . . ?
C5 N1 C4 C3 -0.8(7) . . . . ?
B5 B1 B2 B3 102.0(3) . . . . ?
B5 B1 B2 B6 -36.9(3) . . . . ?
B5 B1 B2 B7 0.9(4) . . . . ?
B5 B1 B2 B8 64.4(3) . . . . ?
B5 B1 B3 B2 -101.4(3) . . . . ?
B5 B1 B3 B4 37.3(3) . . . . ?
B5 B1 B3 B8 -63.5(3) . . . . ?
B5 B1 B3 B9 -0.2(4) . . . . ?
B5 B1 B4 B3 -139.1(3) . . . . ?
B5 B1 B4 B9 -101.6(3) . . . . ?
B5 B1 B4 B10 -37.6(2) . . . . ?
B5 B1 B6 B2 139.2(3) . . . . ?
B5 B1 B6 B7 101.5(3) . . . . ?
B5 B1 B6 B11 37.9(2) . . . . ?
B5 B4 B9 C1 -1.5(4) . . . . ?
B5 B4 B9 B3 -100.7(3) . . . . ?
B5 B4 B9 B8 -63.3(3) . . . . ?
B5 B4 B9 B10 37.2(3) . . . . ?
B5 B4 B10 C1 -99.7(3) . . . . ?
B5 B4 B10 B9 -138.4(3) . . . . ?
B5 B4 B10 B11 -37.8(2) . . . . ?
B5 B6 B7 C1 1.6(3) . . . . ?
B5 B6 B7 B2 100.6(3) . . . . ?
B5 B6 B7 B8 63.0(3) . . . . ?
B5 B6 B7 B11 -37.5(2) . . . . ?
B5 B6 B11 C1 99.2(3) . . . . ?
B5 B6 B11 B7 138.1(3) . . . . ?
B5 B6 B11 B10 37.6(2) . . . . ?
B5 B10 B11 C1 -135.0(3) . . . . ?
B5 B10 B11 B6 -38.0(2) . . . . ?
B5 B10 B11 B7 -101.8(3) . . . . ?
C6 C2 C3 C4 0.2(6) . . . . ?
B6 B1 B2 B3 138.9(3) . . . . ?
B6 B1 B2 B7 37.8(3) . . . . ?
B6 B1 B2 B8 101.3(3) . . . . ?
B6 B1 B3 B2 -37.1(3) . . . . ?
B6 B1 B3 B4 101.6(3) . . . . ?
B6 B1 B3 B8 0.8(4) . . . . ?
B6 B1 B3 B9 64.1(3) . . . . ?
B6 B1 B4 B3 -101.4(3) . . . . ?
B6 B1 B4 B5 37.7(3) . . . . ?
B6 B1 B4 B9 -63.9(3) . . . . ?
B6 B1 B4 B10 0.0(4) . . . . ?
B6 B1 B5 B4 -138.3(3) . . . . ?
B6 B1 B5 B10 -100.7(3) . . . . ?
B6 B1 B5 B11 -37.5(2) . . . . ?
B6 B2 B3 B1 36.8(3) . . . . ?
B6 B2 B3 B4 0.1(4) . . . . ?
B6 B2 B3 B8 -100.5(3) . . . . ?
B6 B2 B3 B9 -63.0(3) . . . . ?
B6 B2 B7 C1 98.9(3) . . . . ?
B6 B2 B7 B8 137.8(3) . . . . ?
B6 B2 B7 B11 37.0(2) . . . . ?
B6 B2 B8 C1 1.2(3) . . . . ?
B6 B2 B8 B3 100.9(3) . . . . ?
B6 B2 B8 B7 -37.6(2) . . . . ?
B6 B2 B8 B9 63.2(3) . . . . ?
B6 B5 B10 C1 -2.0(3) . . . . ?
B6 B5 B10 B4 -100.8(3) . . . . ?
B6 B5 B10 B9 -63.6(3) . . . . ?
B6 B5 B10 B11 37.0(2) . . . . ?
B6 B5 B11 C1 -99.2(3) . . . . ?
B6 B5 B11 B7 -37.8(2) . . . . ?
B6 B5 B11 B10 -138.0(3) . . . . ?
B6 B7 B8 C1 -96.9(3) . . . . ?
B6 B7 B8 B2 37.9(2) . . . . ?
B6 B7 B8 B3 0.3(3) . . . . ?
B6 B7 B8 B9 -63.6(3) . . . . ?
B6 B7 B11 C1 134.8(3) . . . . ?
B6 B7 B11 B5 38.1(2) . . . . ?
B6 B7 B11 B10 101.5(3) . . . . ?
B7 C1 C2 C3 -74.0(4) . . . . ?
B7 C1 C2 C6 103.9(4) . . . . ?
B7 C1 B8 B2 -39.5(2) . . . . ?
B7 C1 B8 B3 -102.8(3) . . . . ?
B7 C1 B8 B9 -142.5(3) . . . . ?
B7 C1 B9 B3 -3.2(3) . . . . ?
B7 C1 B9 B4 -66.3(3) . . . . ?
B7 C1 B9 B8 36.2(3) . . . . ?
B7 C1 B9 B10 -105.4(3) . . . . ?
B7 C1 B10 B4 66.6(3) . . . . ?
B7 C1 B10 B5 3.3(3) . . . . ?
B7 C1 B10 B9 105.7(3) . . . . ?
B7 C1 B10 B11 -36.2(2) . . . . ?
B7 C1 B11 B5 103.0(3) . . . . ?
B7 C1 B11 B6 39.7(2) . . . . ?
B7 C1 B11 B10 142.4(3) . . . . ?
B7 B2 B3 B1 100.0(3) . . . . ?
B7 B2 B3 B4 63.3(3) . . . . ?
B7 B2 B3 B8 -37.2(2) . . . . ?
B7 B2 B3 B9 0.3(3) . . . . ?
B7 B2 B6 B1 -137.4(3) . . . . ?
B7 B2 B6 B5 -101.1(3) . . . . ?
B7 B2 B6 B11 -37.7(2) . . . . ?
B7 B2 B8 C1 38.8(2) . . . . ?
B7 B2 B8 B3 138.6(3) . . . . ?
B7 B2 B8 B9 100.8(3) . . . . ?
B7 B6 B11 C1 -38.9(2) . . . . ?
B7 B6 B11 B5 -138.1(3) . . . . ?
B7 B6 B11 B10 -100.5(3) . . . . ?
B7 B8 B9 C1 -33.2(2) . . . . ?
B7 B8 B9 B3 101.6(3) . . . . ?
B7 B8 B9 B4 63.7(3) . . . . ?
B7 B8 B9 B10 0.7(4) . . . . ?
B8 C1 C2 C3 -1.4(5) . . . . ?
B8 C1 C2 C6 176.4(3) . . . . ?
B8 C1 B7 B2 39.3(2) . . . . ?
B8 C1 B7 B6 102.1(3) . . . . ?
B8 C1 B7 B11 141.3(3) . . . . ?
B8 C1 B9 B3 -39.4(2) . . . . ?
B8 C1 B9 B4 -102.5(3) . . . . ?
B8 C1 B9 B10 -141.6(3) . . . . ?
B8 C1 B10 B4 -2.4(3) . . . . ?
B8 C1 B10 B5 -65.7(3) . . . . ?
B8 C1 B10 B9 36.7(3) . . . . ?
B8 C1 B10 B11 -105.2(3) . . . . ?
B8 C1 B11 B5 65.8(3) . . . . ?
B8 C1 B11 B6 2.4(3) . . . . ?
B8 C1 B11 B7 -37.3(2) . . . . ?
B8 C1 B11 B10 105.1(3) . . . . ?
B8 B2 B3 B1 137.3(3) . . . . ?
B8 B2 B3 B4 100.5(3) . . . . ?
B8 B2 B3 B9 37.5(2) . . . . ?
B8 B2 B6 B1 -99.5(3) . . . . ?
B8 B2 B6 B5 -63.2(3) . . . . ?
B8 B2 B6 B7 37.9(2) . . . . ?
B8 B2 B6 B11 0.2(4) . . . . ?
B8 B2 B7 C1 -38.8(2) . . . . ?
B8 B2 B7 B6 -137.8(3) . . . . ?
B8 B2 B7 B11 -100.7(3) . . . . ?
B8 B3 B4 B1 100.1(3) . . . . ?
B8 B3 B4 B5 63.5(4) . . . . ?
B8 B3 B4 B9 -37.6(3) . . . . ?
B8 B3 B4 B10 0.5(4) . . . . ?
B8 B3 B9 C1 39.0(2) . . . . ?
B8 B3 B9 B4 138.0(3) . . . . ?
B8 B3 B9 B10 100.5(3) . . . . ?
B8 B7 B11 C1 34.2(2) . . . . ?
B8 B7 B11 B5 -62.5(3) . . . . ?
B8 B7 B11 B6 -100.6(3) . . . . ?
B8 B7 B11 B10 0.9(3) . . . . ?
B8 B9 B10 C1 -34.0(2) . . . . ?
B8 B9 B10 B4 101.0(3) . . . . ?
B8 B9 B10 B5 63.3(3) . . . . ?
B8 B9 B10 B11 -0.2(4) . . . . ?
B9 C1 C2 C3 70.7(4) . . . . ?
B9 C1 C2 C6 -111.5(3) . . . . ?
B9 C1 B7 B2 3.3(3) . . . . ?
B9 C1 B7 B6 66.2(3) . . . . ?
B9 C1 B7 B8 -35.9(3) . . . . ?
B9 C1 B7 B11 105.3(3) . . . . ?
B9 C1 B8 B2 103.1(3) . . . . ?
B9 C1 B8 B3 39.7(3) . . . . ?
B9 C1 B8 B7 142.5(3) . . . . ?
B9 C1 B10 B4 -39.1(3) . . . . ?
B9 C1 B10 B5 -102.4(3) . . . . ?
B9 C1 B10 B11 -141.9(3) . . . . ?
B9 C1 B11 B5 -2.5(3) . . . . ?
B9 C1 B11 B6 -65.9(3) . . . . ?
B9 C1 B11 B7 -105.6(3) . . . . ?
B9 C1 B11 B10 36.8(3) . . . . ?
B9 B3 B4 B1 137.6(3) . . . . ?
B9 B3 B4 B5 101.1(3) . . . . ?
B9 B3 B4 B10 38.0(3) . . . . ?
B9 B3 B8 C1 -39.2(2) . . . . ?
B9 B3 B8 B2 -138.1(3) . . . . ?
B9 B3 B8 B7 -100.8(3) . . . . ?
B9 B4 B5 B1 99.8(3) . . . . ?
B9 B4 B5 B6 62.5(4) . . . . ?
B9 B4 B5 B10 -37.6(3) . . . . ?
B9 B4 B5 B11 0.1(4) . . . . ?
B9 B4 B10 C1 38.6(2) . . . . ?
B9 B4 B10 B5 138.4(3) . . . . ?
B9 B4 B10 B11 100.6(3) . . . . ?
B9 B10 B11 C1 -33.7(2) . . . . ?
B9 B10 B11 B5 101.4(3) . . . . ?
B9 B10 B11 B6 63.3(3) . . . . ?
B9 B10 B11 B7 -0.5(4) . . . . ?
B10 C1 C2 C3 143.2(3) . . . . ?
B10 C1 C2 C6 -38.9(4) . . . . ?
B10 C1 B7 B2 -65.9(3) . . . . ?
B10 C1 B7 B6 -3.0(3) . . . . ?
B10 C1 B7 B8 -105.2(3) . . . . ?
B10 C1 B7 B11 36.1(2) . . . . ?
B10 C1 B8 B2 66.1(3) . . . . ?
B10 C1 B8 B3 2.7(3) . . . . ?
B10 C1 B8 B7 105.5(3) . . . . ?
B10 C1 B8 B9 -37.0(3) . . . . ?
B10 C1 B9 B3 102.2(3) . . . . ?
B10 C1 B9 B4 39.1(3) . . . . ?
B10 C1 B9 B8 141.6(3) . . . . ?
B10 C1 B11 B5 -39.3(2) . . . . ?
B10 C1 B11 B6 -102.7(3) . . . . ?
B10 C1 B11 B7 -142.4(3) . . . . ?
B10 B4 B5 B1 137.4(3) . . . . ?
B10 B4 B5 B6 100.2(3) . . . . ?
B10 B4 B5 B11 37.7(2) . . . . ?
B10 B4 B9 C1 -38.7(2) . . . . ?
B10 B4 B9 B3 -137.9(3) . . . . ?
B10 B4 B9 B8 -100.4(3) . . . . ?
B10 B5 B6 B1 99.9(3) . . . . ?
B10 B5 B6 B2 63.5(3) . . . . ?
B10 B5 B6 B7 0.3(3) . . . . ?
B10 B5 B6 B11 -37.5(2) . . . . ?
B10 B5 B11 C1 38.8(2) . . . . ?
B10 B5 B11 B6 138.0(3) . . . . ?
B10 B5 B11 B7 100.2(3) . . . . ?
B11 C1 C2 C3 -145.5(3) . . . . ?
B11 C1 C2 C6 32.3(4) . . . . ?
B11 C1 B7 B2 -102.0(3) . . . . ?
B11 C1 B7 B6 -39.1(2) . . . . ?
B11 C1 B7 B8 -141.3(3) . . . . ?
B11 C1 B8 B2 -2.3(3) . . . . ?
B11 C1 B8 B3 -65.6(3) . . . . ?
B11 C1 B8 B7 37.2(2) . . . . ?
B11 C1 B8 B9 -105.4(3) . . . . ?
B11 C1 B9 B3 65.7(3) . . . . ?
B11 C1 B9 B4 2.5(3) . . . . ?
B11 C1 B9 B8 105.0(3) . . . . ?
B11 C1 B9 B10 -36.6(3) . . . . ?
B11 C1 B10 B4 102.7(3) . . . . ?
B11 C1 B10 B5 39.4(2) . . . . ?
B11 C1 B10 B9 141.9(3) . . . . ?
B11 B5 B6 B1 137.3(3) . . . . ?
B11 B5 B6 B2 100.9(3) . . . . ?
B11 B5 B6 B7 37.8(2) . . . . ?
B11 B5 B10 C1 -39.1(2) . . . . ?
B11 B5 B10 B4 -137.8(3) . . . . ?
B11 B5 B10 B9 -100.6(3) . . . . ?
B11 B6 B7 C1 39.1(2) . . . . ?
B11 B6 B7 B2 138.1(3) . . . . ?
B11 B6 B7 B8 100.6(3) . . . . ?
B11 B7 B8 C1 -34.4(2) . . . . ?
B11 B7 B8 B2 100.5(3) . . . . ?
B11 B7 B8 B3 62.9(3) . . . . ?
B11 B7 B8 B9 -1.0(3) . . . . ?
N2 C11 C10 C9 0.0 . . . . ?
C11 N2 C7 C8 0.0 . . . . ?
C11 C10 C9 C8 0.0 . . . . ?
C10 C9 C8 C7 0.0 . . . . ?
C9 C8 C7 N2 0.0 . . . . ?
C7 N2 C11 C10 0.0 . . . . ?
N2A C11A C10A C9A 0.0 . . . . ?
C11A N2A C7A C8A 0.0 . . . . ?
C11A C10A C9A C8A 0.0 . . . . ?
C10A C9A C8A C7A 0.0 . . . . ?
C9A C8A C7A N2A 0.0 . . . . ?
C7A N2A C11A C10A 0.0 . . . . ?
